data_2011313
loop_
_publ_author_name
'Newman, Jacob M.'
'Thompson, Hugh W.'
'Lalancette, Roger A.'

_publ_section_title
;Two diastereomers of
 (+-)-<i>cis</i>-2-(3-oxo-1,3,4,5,6,7-hexahydroisobenzofuran-1-yl)cyclohexanecarboxylic
 acid
;
_journal_issue 9
_journal_name_full 'Acta Crystallographica Section C'
_journal_page_first 1152
_journal_page_last 1154
_journal_paper_doi 10.1107/S0108270100008477
_journal_volume 56
_journal_year 2000
_chemical_formula_moiety 'C15 H20 O4'
_chemical_formula_sum 'C15 H20 O4'
_chemical_formula_weight 264.32
_chemical_melting_point 474(2)
_chemical_name_systematic
;
 (+-)-cis-2-(3-Oxo-1,3,4,5,6,7-hexahydroisobenzofuran-1-yl)-
cyclohexanecarboxylic acid
;
_space_group_IT_number 14
_symmetry_cell_setting monoclinic
_symmetry_space_group_name_Hall '-P 2ybc'
_symmetry_space_group_name_H-M 'P 1 21/c 1'
_audit_creation_method SHELXL-97
_cell_angle_alpha 90.00
_cell_angle_beta 91.11(7)
_cell_angle_gamma 90.00
_cell_formula_units_Z 4
_cell_length_a 11.372(7)
_cell_length_b 10.467(9)
_cell_length_c 11.901(16)
_cell_measurement_reflns_used 41
_cell_measurement_temperature 293(2)
_cell_measurement_theta_max 16.72
_cell_measurement_theta_min 1.71
_cell_volume 1416(2)
_computing_cell_refinement XSCANS
_computing_data_collection 'XSCANS (Siemens, 1996)'
_computing_data_reduction XSCANS
_computing_molecular_graphics SHELXL97
_computing_publication_material SHELXL97
_computing_structure_refinement SHELXL97
_computing_structure_solution 'SHELXS97 (Sheldrick, 1997)'
_diffrn_ambient_temperature 293(2)
_diffrn_measured_fraction_theta_full 1.000
_diffrn_measured_fraction_theta_max 1.000
_diffrn_measurement_device_type 'Siemens P4'
_diffrn_measurement_method '2\q/\q scans'
_diffrn_radiation_monochromator graphite
_diffrn_radiation_source 'normal-focus sealed tube'
_diffrn_radiation_type MoK\a
_diffrn_radiation_wavelength .71073
_diffrn_reflns_av_R_equivalents .025
_diffrn_reflns_av_sigmaI/netI .051
_diffrn_reflns_limit_h_max 13
_diffrn_reflns_limit_h_min -13
_diffrn_reflns_limit_k_max 12
_diffrn_reflns_limit_k_min 0
_diffrn_reflns_limit_l_max 14
_diffrn_reflns_limit_l_min 0
_diffrn_reflns_number 3242
_diffrn_reflns_theta_full 25.00
_diffrn_reflns_theta_max 25.00
_diffrn_reflns_theta_min 2.59
_diffrn_standards_decay_% 'variation < 3.0'
_diffrn_standards_interval_count 97
_diffrn_standards_number 3
_exptl_absorpt_coefficient_mu .089
_exptl_absorpt_correction_type none
_exptl_crystal_colour colorless
_exptl_crystal_density_diffrn 1.240
_exptl_crystal_density_method 'not measured'
_exptl_crystal_description 'rectangular prism'
_exptl_crystal_F_000 568
_exptl_crystal_size_max .50
_exptl_crystal_size_mid .30
_exptl_crystal_size_min .25
_refine_diff_density_max .42
_refine_diff_density_min -.32
_refine_ls_goodness_of_fit_ref 1.09
_refine_ls_hydrogen_treatment constr
_refine_ls_matrix_type full
_refine_ls_number_parameters 175
_refine_ls_number_reflns 2498
_refine_ls_number_restraints 0
_refine_ls_restrained_S_all 1.09
_refine_ls_R_factor_all .131
_refine_ls_R_factor_gt .065
_refine_ls_shift/su_max <0.001
_refine_ls_shift/su_mean .00
_refine_ls_structure_factor_coef Fsqd
_refine_ls_weighting_details 'calc w = 1/[\s^2^(Fo^2^)+(0.0941P)^2^+0.6553P] where P=(Fo^2^+2Fc^2^)/3'
_refine_ls_weighting_scheme calc
_refine_ls_wR_factor_ref .237
_reflns_number_gt 1151
_reflns_number_total 2498
_reflns_threshold_expression I>2\s(I)
_cod_data_source_file fr1276.cif
_cod_data_source_block II
_cod_depositor_comments
;
The following automatic conversions were performed:

'_chemical_melting_point' value '472-476' was changed to '474(2)' -
the average value was taken and precision was estimated.

Automatic conversion script
Id: cif_fix_values 1646 2011-03-28 12:23:43Z adriana 

The following automatic conversions were performed:

'_chemical_melting_point' value '472-476' was changed to '474(2)' -
the average value was taken and precision was estimated.

Automatic conversion script
Id: cif_fix_values 1715 2011-07-08 13:25:40Z adriana 
;
_cod_original_sg_symbol_H-M 'P 21/c'
_cod_database_code 2011313
_cod_database_fobs_code 2011313

loop_
_symmetry_equiv_pos_as_xyz
'x, y, z'
'-x, y+1/2, -z+1/2'
'-x, -y, -z'
'x, -y-1/2, z-1/2'

loop_
_atom_site_label
_atom_site_fract_x
_atom_site_fract_y
_atom_site_fract_z
_atom_site_U_iso_or_equiv
_atom_site_adp_type
_atom_site_calc_flag
_atom_site_refinement_flags
_atom_site_occupancy
_atom_site_disorder_assembly
_atom_site_disorder_group
_atom_site_type_symbol
O1 .5226(3) .7519(4) .5555(3) .1007(11) Uani d . 1 . . O
O2 .6491(2) .6445(3) .4484(2) .0717(8) Uani d . 1 . . O
O3 .8875(2) .4831(3) .4112(3) .0849(9) Uani d . 1 . . O
O4 .9972(3) .6557(3) .4385(3) .0884(10) Uani d . 1 . . O
C1 .6439(3) .5640(4) .3489(3) .0614(10) Uani d . 1 . . C
C3 .5380(3) .6856(4) .4745(3) .0701(11) Uani d . 1 . . C
C3A .4564(3) .6343(4) .3910(3) .0637(10) Uani d . 1 . . C
C4 .3269(3) .6592(5) .3855(4) .0858(13) Uani d . 1 . . C
C5 .2799(5) .6207(9) .2736(6) .151(3) Uani d . 1 . . C
C6 .3251(5) .5033(6) .2291(6) .129(2) Uani d . 1 . . C
C7A .5148(3) .5630(4) .3177(3) .0632(10) Uani d . 1 . . C
C7 .4592(4) .4927(4) .2213(4) .0815(13) Uani d . 1 . . C
C8 .7280(3) .6140(4) .2594(3) .0640(10) Uani d . 1 . . C
C9 .8393(3) .6770(4) .3083(3) .0619(10) Uani d . 1 . . C
C10 .9204(4) .7220(4) .2126(4) .0837(13) Uani d . 1 . . C
C11 .9509(4) .6126(5) .1344(4) .1010(16) Uani d . 1 . . C
C12 .8406(5) .5556(6) .0836(4) .1101(18) Uani d . 1 . . C
C13 .7563(4) .5088(4) .1740(3) .0832(13) Uani d . 1 . . C
C14 .9083(3) .5958(4) .3896(3) .0645(10) Uani d . 1 . . C
H1 .6678 .4772 .3701 .074 Uiso calc R 1 . . H
H4 1.044(3) .593(4) .498(3) .080 Uiso d . 1 . . H
H4A .2881 .6109 .4437 .103 Uiso calc R 1 . . H
H4B .3118 .7493 .3979 .103 Uiso calc R 1 . . H
H5A .1951 .6131 .2781 .181 Uiso calc R 1 . . H
H5B .2962 .6886 .2207 .181 Uiso calc R 1 . . H
H6A .2913 .4911 .1544 .155 Uiso calc R 1 . . H
H6B .2976 .4337 .2756 .155 Uiso calc R 1 . . H
H7A .4826 .4036 .2237 .098 Uiso calc R 1 . . H
H7B .4849 .5289 .1509 .098 Uiso calc R 1 . . H
H8A .6852 .6807 .2177 .077 Uiso calc R 1 . . H
H9A .8146 .7535 .3490 .074 Uiso calc R 1 . . H
H10A .8813 .7890 .1698 .100 Uiso calc R 1 . . H
H10B .9923 .7573 .2451 .100 Uiso calc R 1 . . H
H11A 1.0007 .6439 .0751 .121 Uiso calc R 1 . . H
H11B .9941 .5475 .1760 .121 Uiso calc R 1 . . H
H12A .8614 .4844 .0357 .132 Uiso calc R 1 . . H
H12B .8011 .6192 .0372 .132 Uiso calc R 1 . . H
H13A .7915 .4367 .2133 .100 Uiso calc R 1 . . H
H13B .6838 .4797 .1382 .100 Uiso calc R 1 . . H

loop_
_atom_site_aniso_label
_atom_site_aniso_U_11
_atom_site_aniso_U_22
_atom_site_aniso_U_33
_atom_site_aniso_U_12
_atom_site_aniso_U_13
_atom_site_aniso_U_23
O1 .094(2) .119(3) .089(2) -.0041(19) .0186(17) -.031(2)
O2 .0554(14) .097(2) .0625(15) -.0054(14) -.0015(12) -.0066(14)
O3 .0748(19) .0740(19) .105(2) .0019(16) -.0281(16) .0185(17)
O4 .0767(19) .0802(19) .107(2) -.0083(16) -.0293(17) .0167(17)
C1 .060(2) .068(2) .057(2) .0058(19) -.0041(16) -.0042(18)
C3 .064(2) .074(3) .072(2) -.003(2) .007(2) -.002(2)
C3A .054(2) .064(2) .073(2) -.0038(19) -.0023(18) .008(2)
C4 .054(2) .101(3) .102(3) .000(2) -.002(2) .023(3)
C5 .067(3) .210(8) .175(6) .019(4) -.041(4) -.019(6)
C6 .091(4) .129(5) .165(6) -.019(4) -.055(4) -.023(4)
C7A .060(2) .059(2) .070(2) -.0066(19) -.0123(18) .0085(19)
C7 .086(3) .071(3) .086(3) -.012(2) -.025(2) -.003(2)
C8 .059(2) .076(2) .057(2) .0153(19) -.0013(16) .0016(19)
C9 .057(2) .066(2) .062(2) .0115(18) .0054(17) .0067(18)
C10 .074(3) .090(3) .087(3) .018(2) .015(2) .023(2)
C11 .089(3) .130(4) .085(3) .033(3) .027(3) .022(3)
C12 .122(4) .144(5) .064(3) .041(4) .011(3) -.010(3)
C13 .086(3) .092(3) .072(3) .020(3) -.004(2) -.017(2)
C14 .054(2) .074(3) .065(2) .011(2) .0003(18) .003(2)

loop_
_atom_type_symbol
_atom_type_description
_atom_type_scat_dispersion_real
_atom_type_scat_dispersion_imag
_atom_type_scat_source
C C .0033 .0016 'International Tables Vol C Tables 4.2.6.8 and 6.1.1.4'
H H .0000 .0000 'International Tables Vol C Tables 4.2.6.8 and 6.1.1.4'
O O .0106 .0060 'International Tables Vol C Tables 4.2.6.8 and 6.1.1.4'

loop_
_geom_angle_atom_site_label_1
_geom_angle_atom_site_label_2
_geom_angle_atom_site_label_3
_geom_angle
_geom_angle_publ_flag
C3 O2 C1 110.0(3) ?
O2 C1 C7A 103.2(3) ?
O2 C1 C8 110.6(3) ?
C7A C1 C8 116.6(3) ?
O1 C3 O2 120.7(4) ?
O1 C3 C3A 131.4(4) ?
O2 C3 C3A 107.9(3) ?
C7A C3A C3 109.6(3) ?
C7A C3A C4 124.8(4) ?
C3 C3A C4 125.6(4) ?
C5 C4 C3A 109.2(4) ?
C6 C5 C4 116.0(5) ?
C5 C6 C7 116.6(5) ?
C3A C7A C7 124.7(4) ?
C3A C7A C1 109.3(3) ?
C7 C7A C1 126.0(4) ?
C7A C7 C6 108.9(4) ?
C9 C8 C13 112.2(3) ?
C9 C8 C1 113.8(3) ?
C13 C8 C1 110.8(3) ?
C14 C9 C8 114.8(3) ?
C14 C9 C10 109.6(3) ?
C8 C9 C10 110.5(3) ?
C11 C10 C9 111.5(4) ?
C12 C11 C10 110.3(4) ?
C11 C12 C13 111.8(4) ?
C12 C13 C8 112.2(4) ?
O3 C14 O4 120.9(4) ?
O3 C14 C9 125.3(4) y
O4 C14 C9 113.8(4) y
C14 O4 H4 111(2) ?
O2 C1 H1 108.7 ?
C7A C1 H1 108.7 ?
C8 C1 H1 108.7 ?
C5 C4 H4A 109.8 ?
C3A C4 H4A 109.8 ?
C5 C4 H4B 109.8 ?
C3A C4 H4B 109.8 ?
H4A C4 H4B 108.3 ?
C6 C5 H5A 108.3 ?
C4 C5 H5A 108.3 ?
C6 C5 H5B 108.3 ?
C4 C5 H5B 108.3 ?
H5A C5 H5B 107.4 ?
C5 C6 H6A 108.1 ?
C7 C6 H6A 108.1 ?
C5 C6 H6B 108.1 ?
C7 C6 H6B 108.1 ?
H6A C6 H6B 107.3 ?
C7A C7 H7A 109.9 ?
C6 C7 H7A 109.9 ?
C7A C7 H7B 109.9 ?
C6 C7 H7B 109.9 ?
H7A C7 H7B 108.3 ?
C9 C8 H8A 106.5 ?
C13 C8 H8A 106.5 ?
C1 C8 H8A 106.5 ?
C14 C9 H9A 107.2 ?
C8 C9 H9A 107.2 ?
C10 C9 H9A 107.2 ?
C11 C10 H10A 109.3 ?
C9 C10 H10A 109.3 ?
C11 C10 H10B 109.3 ?
C9 C10 H10B 109.3 ?
H10A C10 H10B 108.0 ?
C12 C11 H11A 109.6 ?
C10 C11 H11A 109.6 ?
C12 C11 H11B 109.6 ?
C10 C11 H11B 109.6 ?
H11A C11 H11B 108.1 ?
C11 C12 H12A 109.2 ?
C13 C12 H12A 109.2 ?
C11 C12 H12B 109.2 ?
C13 C12 H12B 109.2 ?
H12A C12 H12B 107.9 ?
C12 C13 H13A 109.2 ?
C8 C13 H13A 109.2 ?
C12 C13 H13B 109.2 ?
C8 C13 H13B 109.2 ?
H13A C13 H13B 107.9 ?

loop_
_geom_bond_atom_site_label_1
_geom_bond_atom_site_label_2
_geom_bond_site_symmetry_2
_geom_bond_distance
_geom_bond_publ_flag
O1 C3 . 1.203(5) ?
O2 C3 . 1.375(5) ?
O2 C1 . 1.454(4) ?
O3 C14 . 1.231(5) y
O4 C14 . 1.315(5) y
C1 C7A . 1.508(5) ?
C1 C8 . 1.537(5) ?
C3 C3A . 1.449(6) ?
C3A C7A . 1.334(5) ?
C3A C4 . 1.496(5) ?
C4 C5 . 1.482(8) ?
C5 C6 . 1.436(8) ?
C6 C7 . 1.534(7) ?
C7A C7 . 1.493(5) ?
C8 C9 . 1.532(5) ?
C8 C13 . 1.536(5) ?
C9 C14 . 1.498(5) ?
C9 C10 . 1.552(5) ?
C10 C11 . 1.520(6) ?
C11 C12 . 1.506(7) ?
C12 C13 . 1.535(6) ?
O4 H4 . 1.09(4) ?
C1 H1 . .9800 ?
C4 H4A . .9700 ?
C4 H4B . .9700 ?
C5 H5A . .9700 ?
C5 H5B . .9700 ?
C6 H6A . .9700 ?
C6 H6B . .9700 ?
C7 H7A . .9700 ?
C7 H7B . .9700 ?
C8 H8A . .9800 ?
C9 H9A . .9800 ?
C10 H10A . .9700 ?
C10 H10B . .9700 ?
C11 H11A . .9700 ?
C11 H11B . .9700 ?
C12 H12A . .9700 ?
C12 H12B . .9700 ?
C13 H13A . .9700 ?
C13 H13B . .9700 ?

loop_
_geom_torsion_atom_site_label_1
_geom_torsion_atom_site_label_2
_geom_torsion_atom_site_label_3
_geom_torsion_atom_site_label_4
_geom_torsion
C3 O2 C1 C7A .6(4)
C3 O2 C1 C8 125.9(3)
C1 O2 C3 O1 178.8(4)
C1 O2 C3 C3A -.9(4)
O1 C3 C3A C7A -178.7(4)
O2 C3 C3A C7A .9(4)
O1 C3 C3A C4 2.6(7)
O2 C3 C3A C4 -177.8(4)
C7A C3A C4 C5 -13.9(7)
C3 C3A C4 C5 164.7(5)
C3A C4 C5 C6 41.4(8)
C4 C5 C6 C7 -54.8(9)
C3 C3A C7A C7 178.6(4)
C4 C3A C7A C7 -2.6(6)
C3 C3A C7A C1 -.6(4)
C4 C3A C7A C1 178.2(4)
O2 C1 C7A C3A .0(4)
C8 C1 C7A C3A -121.3(4)
O2 C1 C7A C7 -179.2(3)
C8 C1 C7A C7 59.5(5)
C3A C7A C7 C6 -6.5(6)
C1 C7A C7 C6 172.6(4)
C5 C6 C7 C7A 34.1(7)
O2 C1 C8 C9 32.7(4)
C7A C1 C8 C9 150.1(3)
O2 C1 C8 C13 160.2(3)
C7A C1 C8 C13 -82.4(4)
C13 C8 C9 C14 -72.6(4)
C1 C8 C9 C14 54.2(4)
C13 C8 C9 C10 51.9(4)
C1 C8 C9 C10 178.7(3)
C14 C9 C10 C11 71.6(5)
C8 C9 C10 C11 -55.9(4)
C9 C10 C11 C12 58.5(5)
C10 C11 C12 C13 -57.2(6)
C11 C12 C13 C8 53.9(5)
C9 C8 C13 C12 -51.4(5)
C1 C8 C13 C12 -179.8(3)
C8 C9 C14 O3 6.3(5)
C10 C9 C14 O3 -118.8(4)
C8 C9 C14 O4 -173.9(3)
C10 C9 C14 O4 61.1(4)
